data_4003104
loop_
_publ_author_name
'Aulakh, Darpandeep'
'Islamoglu, Timur'
'Bagundes, Veronica F.'
'Varghese, Juby R.'
'Duell, Kyle'
'Joy, Monu'
'Teat, Simon J.'
'Farha, Omar K.'
'Wriedt, Mario'

_publ_section_title
;
 Rational Design of Pore Size and Functionality in a Series of
 Isoreticular Zwitterionic Metal--Organic Frameworks
;
_journal_issue 22
_journal_name_full 'Chemistry of Materials'
_journal_page_first 8332
_journal_paper_doi 10.1021/acs.chemmater.8b03885
_journal_volume 30
_journal_year 2018
_chemical_formula_sum 'C71 H49.5 B Co3 F5 N8.5 O16'
_chemical_formula_weight 1560.29
_space_group_crystal_system cubic
_space_group_IT_number 217
_space_group_name_Hall 'I -4 2 3'
_space_group_name_H-M_alt 'I -4 3 m'
_atom_sites_solution_hydrogens geom
_atom_sites_solution_primary 'intrinsic phasing'
_atom_sites_solution_secondary difmap
_audit_creation_method SHELXL-2014/7
_cell_angle_alpha 90
_cell_angle_beta 90
_cell_angle_gamma 90
_cell_formula_units_Z 8
_cell_length_a 32.2073(10)
_cell_length_b 32.2073(10)
_cell_length_c 32.2073(10)
_cell_measurement_reflns_used 9552
_cell_measurement_temperature 100(2)
_cell_measurement_theta_max 28.547
_cell_measurement_theta_min 2.580
_cell_volume 33409.0(18)
_computing_cell_refinement 'Bruker SAINT v8.34a'
_computing_data_collection 'Bruker APEX 2'
_computing_data_reduction 'Bruker SAINT v8.34a'
_computing_molecular_graphics 'Bruker SHELXTL'
_computing_publication_material 'Bruker SHELXTL & local programs'
_computing_structure_refinement 'SHELXL-2014/7 (Sheldrick, 2014)'
_computing_structure_solution 'Bruker SHELXTL 2014/4'
_diffrn_ambient_temperature 100(2)
_diffrn_detector_area_resol_mean 10.42
_diffrn_measured_fraction_theta_full 0.999
_diffrn_measured_fraction_theta_max 0.999
_diffrn_measurement_device_type 'Bruker D8 with PHOTON 100 detector'
_diffrn_measurement_method '\w/\q shutterless scans'
_diffrn_radiation_type synchrotron
_diffrn_radiation_wavelength 0.7749
_diffrn_reflns_av_R_equivalents 0.0448
_diffrn_reflns_av_unetI/netI 0.0163
_diffrn_reflns_Laue_measured_fraction_full 0.999
_diffrn_reflns_Laue_measured_fraction_max 0.999
_diffrn_reflns_limit_h_max 39
_diffrn_reflns_limit_h_min -39
_diffrn_reflns_limit_k_max 39
_diffrn_reflns_limit_k_min -39
_diffrn_reflns_limit_l_max 39
_diffrn_reflns_limit_l_min -39
_diffrn_reflns_number 159332
_diffrn_reflns_point_group_measured_fraction_full 0.999
_diffrn_reflns_point_group_measured_fraction_max 0.999
_diffrn_reflns_theta_full 27.706
_diffrn_reflns_theta_max 28.567
_diffrn_reflns_theta_min 2.180
_diffrn_source 'Advanced Light Source station 11.3.1'
_exptl_absorpt_coefficient_mu 0.416
_exptl_absorpt_correction_T_max 0.936
_exptl_absorpt_correction_T_min 0.822
_exptl_absorpt_correction_type multi-scan
_exptl_absorpt_process_details 'SADABS 2014/5 Bruker AXS Madison WI USA'
_exptl_crystal_colour Orange
_exptl_crystal_density_diffrn 0.620
_exptl_crystal_description Block
_exptl_crystal_F_000 6352
_exptl_crystal_size_max 0.220
_exptl_crystal_size_mid 0.220
_exptl_crystal_size_min 0.160
_refine_diff_density_max 0.840
_refine_diff_density_min -0.650
_refine_diff_density_rms 0.142
_refine_ls_abs_structure_details
;
 Flack x determined using 2494 quotients [(I+)-(I-)]/[(I+)+(I-)]
 (Parsons, Flack and Wagner, Acta Cryst. B69 (2013) 249-259).
;
_refine_ls_abs_structure_Flack -0.001(6)
_refine_ls_extinction_method none
_refine_ls_goodness_of_fit_ref 1.163
_refine_ls_hydrogen_treatment constr
_refine_ls_matrix_type full
_refine_ls_number_parameters 188
_refine_ls_number_reflns 5929
_refine_ls_number_restraints 34
_refine_ls_restrained_S_all 1.163
_refine_ls_R_factor_all 0.1000
_refine_ls_R_factor_gt 0.0906
_refine_ls_shift/su_max 0.001
_refine_ls_shift/su_mean 0.000
_refine_ls_structure_factor_coef Fsqd
_refine_ls_weighting_details 'w=1/[\s^2^(Fo^2^)+(0.1802P)^2^+48.5116P] where P=(Fo^2^+2Fc^2^)/3'
_refine_ls_weighting_scheme calc
_refine_ls_wR_factor_gt 0.2471
_refine_ls_wR_factor_ref 0.2686
_reflns_Friedel_coverage 0.894
_reflns_Friedel_fraction_full 0.998
_reflns_Friedel_fraction_max 0.999
_reflns_number_gt 5455
_reflns_number_total 5929
_reflns_threshold_expression 'I > 2\s(I)'
_cod_data_source_file cm8b03885_si_006.cif
_cod_data_source_block da100n_a
_cod_original_cell_volume 33409(3)
_cod_original_formula_sum 'C71 H49.50 B Co3 F5 N8.50 O16'
_cod_database_code 4003104
_shelx_shelxl_version_number 2014/7
_shelx_space_group_comment
;
The symmetry employed for this shelxl refinement is uniquely defined
by the following loop, which should always be used as a source of
symmetry information in preference to the above space-group names.
They are only intended as comments.
;
_shelx_estimated_absorpt_t_min 0.914
_shelx_estimated_absorpt_t_max 0.936

loop_
_space_group_symop_operation_xyz
'x, y, z'
'-x, -y, z'
'-x, y, -z'
'x, -y, -z'
'z, x, y'
'z, -x, -y'
'-z, -x, y'
'-z, x, -y'
'y, z, x'
'-y, z, -x'
'y, -z, -x'
'-y, -z, x'
'y, x, z'
'-y, -x, z'
'y, -x, -z'
'-y, x, -z'
'x, z, y'
'-x, z, -y'
'-x, -z, y'
'x, -z, -y'
'z, y, x'
'z, -y, -x'
'-z, y, -x'
'-z, -y, x'
'x+1/2, y+1/2, z+1/2'
'-x+1/2, -y+1/2, z+1/2'
'-x+1/2, y+1/2, -z+1/2'
'x+1/2, -y+1/2, -z+1/2'
'z+1/2, x+1/2, y+1/2'
'z+1/2, -x+1/2, -y+1/2'
'-z+1/2, -x+1/2, y+1/2'
'-z+1/2, x+1/2, -y+1/2'
'y+1/2, z+1/2, x+1/2'
'-y+1/2, z+1/2, -x+1/2'
'y+1/2, -z+1/2, -x+1/2'
'-y+1/2, -z+1/2, x+1/2'
'y+1/2, x+1/2, z+1/2'
'-y+1/2, -x+1/2, z+1/2'
'y+1/2, -x+1/2, -z+1/2'
'-y+1/2, x+1/2, -z+1/2'
'x+1/2, z+1/2, y+1/2'
'-x+1/2, z+1/2, -y+1/2'
'-x+1/2, -z+1/2, y+1/2'
'x+1/2, -z+1/2, -y+1/2'
'z+1/2, y+1/2, x+1/2'
'z+1/2, -y+1/2, -x+1/2'
'-z+1/2, y+1/2, -x+1/2'
'-z+1/2, -y+1/2, x+1/2'

loop_
_atom_site_label
_atom_site_type_symbol
_atom_site_fract_x
_atom_site_fract_y
_atom_site_fract_z
_atom_site_U_iso_or_equiv
_atom_site_adp_type
_atom_site_occupancy
_atom_site_site_symmetry_order
_atom_site_calc_flag
_atom_site_refinement_flags_posn
_atom_site_refinement_flags_adp
_atom_site_refinement_flags_occupancy
_atom_site_disorder_group
Co1 Co 0.15620(2) 0.92043(3) 0.84380(2) 0.0303(3) Uani 1 2 d S T P .
F1 F 0.13138(12) 0.86862(12) 0.86862(12) 0.0301(14) Uani 1 6 d S T P .
O1 O 0.21513(15) 0.89503(18) 0.8468(2) 0.0704(16) Uani 1 1 d . . . .
C1 C 0.2280(3) 0.8640(2) 0.8640(2) 0.047(2) Uani 1 2 d S T P .
C2 C 0.2640(4) 0.8431(4) 0.8431(4) 0.088(4) Uani 1 2 d S T P .
C3' C 0.2694(8) 0.8009(8) 0.8446(9) 0.100(7) Uiso 0.5 1 d . . P 2
H3' H 0.2521 0.7846 0.8621 0.120 Uiso 0.5 1 calc R U P 2
C4' C 0.3023(12) 0.7801(14) 0.8188(13) 0.147(13) Uiso 0.5 1 d . . P 2
H4' H 0.3043 0.7506 0.8194 0.176 Uiso 0.5 1 calc R U P 2
C5' C 0.3251(10) 0.7984(7) 0.7984(7) 0.074(6) Uiso 0.5 2 d S . P 2
C3 C 0.2868(5) 0.8125(5) 0.8644(5) 0.062(4) Uiso 0.5 1 d . . P 1
H3 H 0.2798 0.8061 0.8923 0.074 Uiso 0.5 1 calc R U P 1
C4 C 0.3187(6) 0.7920(6) 0.8459(6) 0.074(4) Uiso 0.5 1 d . . P 1
H4 H 0.3287 0.7659 0.8552 0.089 Uiso 0.5 1 calc R U P 1
C5 C 0.3349(15) 0.8125(11) 0.8125(11) 0.114(13) Uiso 0.5 2 d S . P 1
N1 N 0.3740(12) 0.7931(8) 0.7931(8) 0.116(10) Uiso 0.5 2 d DS . P 1
C6 C 0.3911(14) 0.8126(11) 0.7561(15) 0.100(15) Uiso 0.25 1 d D . P 1
H6 H 0.3814 0.8381 0.7450 0.120 Uiso 0.25 1 calc R U P 1
C7 C 0.4244(12) 0.7887(8) 0.7384(12) 0.077(10) Uiso 0.25 1 d D . P 1
H7 H 0.4450 0.8025 0.7224 0.093 Uiso 0.25 1 calc R U P 1
C8 C 0.4273(6) 0.7443(5) 0.7443(5) 0.145(10) Uani 1 2 d DS T P .
C9 C 0.4029(10) 0.7245(9) 0.7760(11) 0.072(8) Uiso 0.25 1 d D . P 1
H9 H 0.4091 0.6973 0.7853 0.087 Uiso 0.25 1 calc R U P 1
C10 C 0.3683(13) 0.7476(10) 0.7933(15) 0.100(13) Uiso 0.25 1 d D . P 1
H10 H 0.3440 0.7345 0.8039 0.120 Uiso 0.25 1 calc R U P 1
N1' N 0.3591(8) 0.7803(6) 0.7803(6) 0.096(8) Uiso 0.5 2 d DS . P 2
C6' C 0.3962(10) 0.8071(12) 0.7757(17) 0.090(12) Uiso 0.25 1 d D . P 2
H6' H 0.3962 0.8358 0.7828 0.108 Uiso 0.25 1 calc R U P 2
C7' C 0.4324(10) 0.7861(10) 0.7594(14) 0.081(10) Uiso 0.25 1 d D . P 2
H7' H 0.4587 0.7994 0.7588 0.098 Uiso 0.25 1 calc R U P 2
C9' C 0.3877(10) 0.7232(11) 0.7416(13) 0.100(14) Uiso 0.25 1 d D . P 2
H9' H 0.3861 0.6968 0.7287 0.120 Uiso 0.25 1 calc R U P 2
C10' C 0.3506(11) 0.7422(11) 0.7584(13) 0.100(14) Uiso 0.25 1 d D . P 2
H10' H 0.3236 0.7308 0.7554 0.120 Uiso 0.25 1 calc R U P 2
C13 C 0.4605(5) 0.7219(4) 0.7219(4) 0.101(6) Uani 1 2 d S T P .
C11 C 0.4885(6) 0.6735(5) 0.6735(5) 0.069(6) Uani 0.5 2 d S T P 1
H11 H 0.4837 0.6529 0.6529 0.083 Uiso 0.5 2 calc R U P 1
C12 C 0.4555(9) 0.6928(10) 0.6928(10) 0.129(17) Uani 0.5 2 d S T P 1
H12 H 0.4281 0.6851 0.6851 0.155 Uiso 0.5 2 calc R U P 1
C14 C 0.5006(9) 0.7327(6) 0.7327(6) 0.082(8) Uani 0.5 2 d S T P 1
H14 H 0.5056 0.7532 0.7532 0.099 Uiso 0.5 2 calc R U P 1
C15 C 0.5331(6) 0.7132(5) 0.7132(5) 0.062(5) Uani 0.5 2 d S T P 1
H15 H 0.5607 0.7205 0.7205 0.074 Uiso 0.5 2 calc R U P 1
C11' C 0.5096(6) 0.7182(8) 0.6678(6) 0.083(6) Uani 0.5 1 d . . P 2
H11' H 0.5200 0.7284 0.6422 0.100 Uiso 0.5 1 calc R U P 2
C12' C 0.4781(9) 0.7393(9) 0.6863(8) 0.106(9) Uani 0.5 1 d . . P 2
H12' H 0.4684 0.7650 0.6754 0.127 Uiso 0.5 1 calc R U P 2
N2 N 0.5267(2) 0.68382(17) 0.68382(17) 0.0471(17) Uani 1 2 d S T P .
O2 O 0.1621(2) 0.94875(14) 0.90007(14) 0.0634(15) Uani 1 1 d . . . .
C16 C 0.1623(4) 0.93658(19) 0.93658(19) 0.052(2) Uani 1 2 d S T P .
C17 C 0.1637(4) 0.96944(19) 0.96944(19) 0.061(3) Uani 1 2 d S T P .
C18 C 0.1743(4) 1.0100(4) 0.9595(4) 0.045(3) Uiso 0.5 1 d . . P 1
N3 N 0.1833(13) 1.020(3) 0.920(3) 0.10(2) Uiso 0.125 1 d . . P 1
C18' C 0.1474(6) 1.0090(7) 0.9593(7) 0.084(5) Uiso 0.5 1 d . . P 2
N3' N 0.1310(15) 1.019(2) 0.923(2) 0.074(15) Uiso 0.125 1 d . . P 2

loop_
_atom_site_aniso_label
_atom_site_aniso_U_11
_atom_site_aniso_U_22
_atom_site_aniso_U_33
_atom_site_aniso_U_23
_atom_site_aniso_U_13
_atom_site_aniso_U_12
Co1 0.0312(4) 0.0285(5) 0.0312(4) -0.0026(2) 0.0045(4) 0.0026(2)
F1 0.0301(14) 0.0301(14) 0.0301(14) -0.0029(15) 0.0029(15) 0.0029(15)
O1 0.039(2) 0.066(3) 0.107(4) 0.035(3) 0.028(3) 0.014(2)
C1 0.041(4) 0.050(3) 0.050(3) -0.005(4) 0.011(3) 0.011(3)
C2 0.059(6) 0.103(6) 0.103(6) 0.030(9) 0.046(6) 0.046(6)
C8 0.116(15) 0.160(12) 0.160(12) -0.002(16) 0.071(11) 0.071(11)
C13 0.070(9) 0.117(8) 0.117(8) -0.007(10) 0.043(6) 0.043(6)
C11 0.041(10) 0.083(10) 0.083(10) -0.034(12) 0.011(6) 0.011(6)
C12 0.035(12) 0.18(3) 0.18(3) -0.05(3) 0.028(12) 0.028(12)
C14 0.073(15) 0.087(11) 0.087(11) -0.037(14) 0.030(9) 0.030(9)
C15 0.039(9) 0.073(9) 0.073(9) -0.026(11) 0.010(6) 0.010(6)
C11' 0.062(10) 0.121(16) 0.067(11) -0.004(10) 0.013(8) 0.016(10)
C12' 0.119(18) 0.107(17) 0.093(15) 0.012(13) 0.031(13) 0.070(15)
N2 0.040(4) 0.051(3) 0.051(3) -0.004(3) 0.006(2) 0.006(2)
O2 0.115(5) 0.040(2) 0.036(2) -0.0111(18) 0.003(2) -0.015(3)
C16 0.073(6) 0.041(3) 0.041(3) -0.012(4) -0.001(3) -0.001(3)
C17 0.101(9) 0.041(3) 0.041(3) -0.017(4) 0.004(3) 0.004(3)

loop_
_atom_type_symbol
_atom_type_description
_atom_type_scat_dispersion_real
_atom_type_scat_dispersion_imag
_atom_type_scat_source
C C 0.0040 0.0020 'XDISP Program in WinGX L.Kissel & R.H.Pratt Acta Cryst A46 170 1990'
H H 0.0000 0.0000 'XDISP Program in WinGX L.Kissel & R.H.Pratt Acta Cryst A46 170 1990'
B B 0.0020 0.0008 'XDISP Program in WinGX L.Kissel & R.H.Pratt Acta Cryst A46 170 1990'
N N 0.0076 0.0040 'XDISP Program in WinGX L.Kissel & R.H.Pratt Acta Cryst A46 170 1990'
O O 0.0132 0.0074 'XDISP Program in WinGX L.Kissel & R.H.Pratt Acta Cryst A46 170 1990'
F F 0.0211 0.0125 'XDISP Program in WinGX L.Kissel & R.H.Pratt Acta Cryst A46 170 1990'
Co Co 0.3480 1.1404 'XDISP Program in WinGX L.Kissel & R.H.Pratt Acta Cryst A46 170 1990'

loop_
_geom_angle_atom_site_label_1
_geom_angle_atom_site_label_2
_geom_angle_atom_site_label_3
_geom_angle
_geom_angle_site_symmetry_1
_geom_angle_site_symmetry_3
F1 Co1 O2 93.2(2) . .
F1 Co1 O2 93.2(2) . 23_656
O2 Co1 O2 88.1(4) . 23_656
F1 Co1 O1 91.0(2) . .
O2 Co1 O1 92.9(3) . .
O2 Co1 O1 175.6(2) 23_656 .
F1 Co1 O1 91.0(2) . 23_656
O2 Co1 O1 175.6(2) . 23_656
O2 Co1 O1 92.9(3) 23_656 23_656
O1 Co1 O1 85.9(4) . 23_656
F1 Co1 N2 177.6(3) . 30_466
O2 Co1 N2 88.5(2) . 30_466
O2 Co1 N2 88.5(2) 23_656 30_466
O1 Co1 N2 87.2(2) . 30_466
O1 Co1 N2 87.2(2) 23_656 30_466
Co1 F1 Co1 119.960(14) . 10_656
Co1 F1 Co1 119.960(14) . 7_665
Co1 F1 Co1 119.960(14) 10_656 7_665
C1 O1 Co1 131.2(5) . .
O1 C1 O1 129.3(8) 17 .
O1 C1 C2 115.3(4) 17 .
O1 C1 C2 115.3(4) . .
C3' C2 C3' 93(3) . 17
C3 C2 C3 114.3(15) 17 .
C3' C2 C1 121.8(14) . .
C3' C2 C1 121.8(13) 17 .
C3 C2 C1 119.9(9) 17 .
C3 C2 C1 119.9(9) . .
C2 C3' C4' 121(3) . .
C2 C3' H3' 119.6 . .
C4' C3' H3' 119.6 . .
C5' C4' C3' 122(4) . .
C5' C4' H4' 118.8 . .
C3' C4' H4' 118.8 . .
C4' C5' C4' 100(5) 17 .
C4' C5' N1' 122(3) 17 .
C4' C5' N1' 122(3) . .
C4 C3 C2 121.3(15) . .
C4 C3 H3 119.3 . .
C2 C3 H3 119.3 . .
C3 C4 C5 114(2) . .
C3 C4 H4 123.2 . .
C5 C4 H4 123.2 . .
C4 C5 C4 128(4) . 17
C4 C5 N1 115.8(19) . .
C4 C5 N1 115.8(19) 17 .
C6 N1 C6 124(4) . 17
C6 N1 C10 40(3) . 17
C6 N1 C10 119(3) 17 17
C6 N1 C10 119(3) . .
C6 N1 C10 40(3) 17 .
C10 N1 C10 90(5) 17 .
C6 N1 C5 117.9(18) . .
C6 N1 C5 117.9(18) 17 .
C10 N1 C5 107(3) 17 .
C10 N1 C5 107(3) . .
C7 C6 N1 112(3) . .
C7 C6 H6 123.9 . .
N1 C6 H6 123.9 . .
C6 C7 C8 122(2) . .
C6 C7 H7 119.2 . .
C8 C7 H7 119.2 . .
C9 C8 C9 109(3) 17 .
C7' C8 C7' 50(4) 17 .
C7' C8 C9' 124(2) 17 17
C7' C8 C9' 108(2) . 17
C7' C8 C9' 108(2) 17 .
C7' C8 C9' 124(2) . .
C9' C8 C9' 34(4) 17 .
C9 C8 C7 37(2) 17 .
C9 C8 C7 120(2) . .
C9 C8 C7 120(2) 17 17
C9 C8 C7 37(2) . 17
C7 C8 C7 105(3) . 17
C9 C8 C13 121.9(14) 17 .
C9 C8 C13 121.9(14) . .
C7' C8 C13 123(2) 17 .
C7' C8 C13 123(2) . .
C9' C8 C13 112(2) 17 .
C9' C8 C13 112(2) . .
C7 C8 C13 117.7(15) . .
C7 C8 C13 117.7(15) 17 .
C8 C9 C10 118(2) . .
C8 C9 H9 121.0 . .
C10 C9 H9 121.0 . .
C9 C10 N1 114(3) . .
C9 C10 H10 122.9 . .
N1 C10 H10 122.9 . .
C5' N1' C10' 115(3) . 17
C5' N1' C10' 115(3) . .
C10' N1' C10' 30(4) 17 .
C5' N1' C6' 116(2) . .
C10' N1' C6' 111(3) 17 .
C10' N1' C6' 127(3) . .
C5' N1' C6' 116(2) . 17
C10' N1' C6' 127(3) 17 17
C10' N1' C6' 111(3) . 17
C6' N1' C6' 58(5) . 17
C7' C6' N1' 114(3) . .
C7' C6' H6' 122.8 . .
N1' C6' H6' 122.8 . .
C8 C7' C6' 118(2) . .
C8 C7' H7' 121.0 . .
C6' C7' H7' 121.0 . .
C8 C9' C10' 121(3) . .
C8 C9' H9' 119.7 . .
C10' C9' H9' 119.7 . .
N1' C10' C9' 113(3) . .
N1' C10' H10' 123.7 . .
C9' C10' H10' 123.7 . .
C12 C13 C14 117.7(16) . .
C12' C13 C12' 119.7(18) . 17
C12 C13 C8 127(2) . .
C14 C13 C8 115.7(19) . .
C12' C13 C8 119.9(9) . .
C12' C13 C8 119.9(9) 17 .
N2 C11 C12 119(3) . .
N2 C11 H11 120.3 . .
C12 C11 H11 120.3 . .
C13 C12 C11 123(3) . .
C13 C12 H12 118.7 . .
C11 C12 H12 118.7 . .
C15 C14 C13 119(2) . .
C15 C14 H14 120.5 . .
C13 C14 H14 120.5 . .
N2 C15 C14 121(2) . .
N2 C15 H15 119.3 . .
C14 C15 H15 119.3 . .
N2 C11' C12' 123.5(19) . .
N2 C11' H11' 118.2 . .
C12' C11' H11' 118.2 . .
C11' C12' C13 117.5(19) . .
C11' C12' H12' 121.2 . .
C13 C12' H12' 121.2 . .
C11' N2 C11' 117.8(16) . 17
C11 N2 C15 119.7(14) . .
C11 N2 Co1 122.6(11) . 36_665
C11' N2 Co1 121.1(8) . 36_665
C11' N2 Co1 121.1(8) 17 36_665
C15 N2 Co1 117.7(10) . 36_665
C16 O2 Co1 134.6(5) . .
O2 C16 O2 126.8(8) 17 .
O2 C16 C17 116.6(4) 17 .
O2 C16 C17 116.6(4) . .
C18 C17 C18 112.0(13) 17 .
C18' C17 C18' 106.0(18) 17 .
C18 C17 C16 120.7(7) 17 .
C18 C17 C16 120.7(7) . .
C18' C17 C16 117.5(10) 17 .
C18' C17 C16 117.5(10) . .
N3 C18 C17 119(4) . .
N3 C18 C18 120(4) . 20_577
C17 C18 C18 120.2(6) . 20_577
N3' C18' C17 125(3) . .
N3' C18' C18' 117(3) . 20_577
C17 C18' C18' 118.3(9) . 20_577

loop_
_geom_bond_atom_site_label_1
_geom_bond_atom_site_label_2
_geom_bond_distance
_geom_bond_site_symmetry_2
Co1 F1 2.0157(9) .
Co1 O2 2.038(4) .
Co1 O2 2.038(4) 23_656
Co1 O1 2.069(5) .
Co1 O1 2.069(5) 23_656
Co1 N2 2.117(7) 30_466
F1 Co1 2.0157(9) 10_656
F1 Co1 2.0157(9) 7_665
O1 C1 1.216(6) .
C1 O1 1.216(6) 17
C1 C2 1.501(12) .
C2 C3' 1.37(3) .
C2 C3' 1.37(3) 17
C2 C3 1.407(18) 17
C2 C3 1.407(17) .
C3' C4' 1.50(5) .
C3' H3' 0.9500 .
C4' C5' 1.15(4) .
C4' H4' 0.9500 .
C5' C4' 1.15(4) 17
C5' N1' 1.37(4) .
C3 C4 1.36(2) .
C3 H3 0.9500 .
C4 C5 1.37(3) .
C4 H4 0.9500 .
C5 C4 1.37(3) 17
C5 N1 1.54(5) .
N1 C6 1.45(3) .
N1 C6 1.45(3) 17
N1 C10 1.48(3) 17
N1 C10 1.48(3) .
C6 C7 1.44(3) .
C6 H6 0.9500 .
C7 C8 1.45(3) .
C7 H7 0.9500 .
C8 C9 1.44(2) 17
C8 C9 1.44(2) .
C8 C7' 1.44(3) 17
C8 C7' 1.44(3) .
C8 C9' 1.45(3) 17
C8 C9' 1.45(3) .
C8 C7 1.45(3) 17
C8 C13 1.476(17) .
C9 C10 1.45(3) .
C9 H9 0.9500 .
C10 H10 0.9500 .
N1' C10' 1.44(3) 17
N1' C10' 1.44(3) .
N1' C6' 1.48(3) .
N1' C6' 1.48(3) 17
C6' C7' 1.45(3) .
C6' H6' 0.9500 .
C7' H7' 0.9500 .
C9' C10' 1.45(3) .
C9' H9' 0.9500 .
C10' H10' 0.9500 .
C13 C12 1.34(5) .
C13 C14 1.38(4) .
C13 C12' 1.40(3) .
C13 C12' 1.40(3) 17
C11 N2 1.32(2) .
C11 C12 1.38(3) .
C11 H11 0.9500 .
C12 H12 0.9500 .
C14 C15 1.37(3) .
C14 H14 0.9500 .
C15 N2 1.35(2) .
C15 H15 0.9500 .
C11' N2 1.34(2) .
C11' C12' 1.36(3) .
C11' H11' 0.9500 .
C12' H12' 0.9500 .
N2 C11' 1.34(2) 17
N2 Co1 2.117(7) 36_665
O2 C16 1.240(6) .
C16 O2 1.240(6) 17
C16 C17 1.497(11) .
C17 C18 1.387(14) 17
C17 C18 1.387(14) .
C17 C18' 1.42(2) 17
C17 C18' 1.42(2) .
C18 N3 1.33(10) .
C18 C18 1.39(3) 20_577
C18' N3' 1.33(7) .
C18' C18' 1.44(4) 20_577
